data_7127850
loop_
_publ_author_name
'Subasinghe, S A Amali S'
'Romero, Jonathan'
'Ward, Cassandra L.'
'Bailey, Matthew D.'
'Zehner, Donna R.'
'Mehta, Prakrut J.'
'Carniato, Fabio'
'Botta, Mauro'
'Yustein, Jason T.'
'Pautler, Robia G.'
'Allen, Matthew J.'

_publ_section_title
;
 Magnetic resonance thermometry using a Gd<sup>III</sup>-based contrast
 agent.
;
_journal_issue 14
_journal_name_full 'Chemical communications (Cambridge, England)'
_journal_page_first 1770
_journal_page_last 1773
_journal_paper_doi 10.1039/d0cc06400a
_journal_volume 57
_journal_year 2021
_chemical_formula_moiety 'C48 H66 Gd N8 O5, 2.95(I), H2 I0.05 O, H2 O'
_chemical_formula_sum 'C48 H70 Gd I3 N8 O7'
_chemical_formula_weight 1409.07
_space_group_crystal_system monoclinic
_space_group_IT_number 4
_space_group_name_Hall 'P 2yb'
_space_group_name_H-M_alt 'P 1 21 1'
_atom_sites_solution_hydrogens mixed
_atom_sites_solution_primary dual
_audit_creation_date 2020-03-04
_audit_creation_method
;
Olex2 1.2
(compiled 2018.05.29 svn.r3508 for OlexSys, GUI svn.r5506)
;
_audit_update_record
;
2020-03-20 deposited with the CCDC.	2021-01-11 downloaded from the CCDC.
;
_cell_angle_alpha 90
_cell_angle_beta 90.312(2)
_cell_angle_gamma 90
_cell_formula_units_Z 2
_cell_length_a 15.2967(7)
_cell_length_b 11.2692(5)
_cell_length_c 15.7712(7)
_cell_measurement_reflns_used 9968
_cell_measurement_temperature 100
_cell_measurement_theta_max 27.36
_cell_measurement_theta_min 2.22
_cell_volume 2718.6(2)
_computing_cell_refinement 'SAINT V8.38A (?, 2016)'
_computing_data_reduction 'SAINT V8.38A (?, 2016)'
_computing_molecular_graphics 'Olex2 (Dolomanov et al., 2009)'
_computing_publication_material 'Olex2 (Dolomanov et al., 2009)'
_computing_structure_refinement 'ShelXL (Sheldrick, 2015)'
_computing_structure_solution 'ShelXT (Sheldrick, 2015)'
_diffrn_ambient_temperature 100.0
_diffrn_measured_fraction_theta_full 0.999
_diffrn_measured_fraction_theta_max 0.999
_diffrn_measurement_device_type 'Bruker APEX-II CCD'
_diffrn_measurement_method '\f and \w scans'
_diffrn_radiation_type MoK\a
_diffrn_radiation_wavelength 0.71073
_diffrn_reflns_av_R_equivalents 0.0674
_diffrn_reflns_av_unetI/netI 0.0692
_diffrn_reflns_Laue_measured_fraction_full 0.999
_diffrn_reflns_Laue_measured_fraction_max 0.999
_diffrn_reflns_limit_h_max 20
_diffrn_reflns_limit_h_min -20
_diffrn_reflns_limit_k_max 15
_diffrn_reflns_limit_k_min -14
_diffrn_reflns_limit_l_max 20
_diffrn_reflns_limit_l_min -21
_diffrn_reflns_number 60168
_diffrn_reflns_point_group_measured_fraction_full 0.995
_diffrn_reflns_point_group_measured_fraction_max 0.984
_diffrn_reflns_theta_full 25.242
_diffrn_reflns_theta_max 28.785
_diffrn_reflns_theta_min 1.860
_diffrn_standards_number 0
_exptl_absorpt_coefficient_mu 2.977
_exptl_absorpt_correction_T_max 0.2098
_exptl_absorpt_correction_T_min 0.1743
_exptl_absorpt_correction_type multi-scan
_exptl_absorpt_process_details
'SADABS-2016/2 (Bruker,2016/2) was used for absorption correction. wR2(int) was 0.0618 before and 0.0556 after correction. The Ratio of minimum to maximum transmission is 0.8308. The \l/2 correction factor is Not present.'
_exptl_crystal_colour colourless
_exptl_crystal_colour_primary colourless
_exptl_crystal_density_diffrn 1.721
_exptl_crystal_description needle
_exptl_crystal_F_000 1386
_exptl_crystal_size_max 0.26
_exptl_crystal_size_mid 0.21
_exptl_crystal_size_min 0.18
_refine_diff_density_max 1.011
_refine_diff_density_min -1.032
_refine_diff_density_rms 0.131
_refine_ls_abs_structure_details
;
 Flack x determined using 4449 quotients [(I+)-(I-)]/[(I+)+(I-)]
 (Parsons, Flack and Wagner, Acta Cryst. B69 (2013) 249-259).
;
_refine_ls_abs_structure_Flack -0.009(6)
_refine_ls_extinction_method none
_refine_ls_goodness_of_fit_ref 1.034
_refine_ls_hydrogen_treatment mixed
_refine_ls_matrix_type full
_refine_ls_number_parameters 638
_refine_ls_number_reflns 13946
_refine_ls_number_restraints 10
_refine_ls_restrained_S_all 1.034
_refine_ls_R_factor_all 0.0576
_refine_ls_R_factor_gt 0.0397
_refine_ls_shift/su_max 0.000
_refine_ls_shift/su_mean 0.000
_refine_ls_structure_factor_coef Fsqd
_refine_ls_weighting_details 'w=1/[\s^2^(Fo^2^)+(0.0265P)^2^] where P=(Fo^2^+2Fc^2^)/3'
_refine_ls_weighting_scheme calc
_refine_ls_wR_factor_gt 0.0674
_refine_ls_wR_factor_ref 0.0729
_reflns_Friedel_coverage 0.879
_reflns_Friedel_fraction_full 0.991
_reflns_Friedel_fraction_max 0.969
_reflns_number_gt 11420
_reflns_number_total 13946
_reflns_threshold_expression 'I > 2\s(I)'
_cod_data_source_file d0cc06400a2.cif
_cod_data_source_block amali_gdiiime_2
_cod_depositor_comments 'Adding full bibliography for 7127849--7127850.cif.'
_cod_database_code 7127850
_shelx_shelxl_version_number 2016/6
_shelx_space_group_comment
;
The symmetry employed for this shelxl refinement is uniquely defined
by the following loop, which should always be used as a source of
symmetry information in preference to the above space-group names.
They are only intended as comments.
;
_shelx_estimated_absorpt_t_max 0.616
_shelx_estimated_absorpt_t_min 0.512
_olex2_refinement_description
;
1. Fixed Uiso
 At 1.2 times of:
  All C(H) groups, All C(H,H) groups, All N(H) groups
 At 1.5 times of:
  All C(H,H,H) groups, All O(H,H) groups
2. Restrained distances
 H2WA-H2WB = H1WB_$1-H1WA_$1 = H3WB_$1-H3WA_$1
 1.34 with sigma of 0.02
 O3W-H3WA = O3W-H3WB = O2W_$2-H2WB_$2 = O2W_$2-H2WA_$2 = O1W-H1WA = O1W-H1WB
 0.84 with sigma of 0.02
3. Uiso/Uaniso restraints and constraints
Uanis(I1) = Uanis(I1')
Uanis(I2) = Uanis(I2')
Uanis(I3) = Uanis(I3')
4. Others
 Sof(I1')=1-FVAR(1)
 Sof(I1)=FVAR(1)
 Sof(I2')=1-FVAR(2)
 Sof(I2)=FVAR(2)
 Sof(I3')=1-FVAR(3)
 Sof(I3)=FVAR(3)
5.a Secondary CH2 refined with riding coordinates:
 C1(H1A,H1B), C2(H2A,H2B), C3(H3A,H3B), C4(H4A,H4B), C5(H5A,H5B), C6(H6A,H6B),
 C7(H7A,H7B), C8(H8A,H8B), C10(H10A,H10B), C12(H12A,H12B), C14(H14A,H14B),
 C16(H16A,H16B), C17(H17A,H17B), C25(H25A,H25B), C33(H33A,H33B), C41(H41A,H41B)
5.b Aromatic/amide H refined with riding coordinates:
 N5(H5), N6(H6), N7(H7), N8(H8), C19(H19), C20(H20), C22(H22), C23(H23),
 C27(H27), C28(H28), C30(H30), C31(H31), C35(H35), C36(H36), C38(H38), C39(H39),
  C43(H43), C44(H44), C46(H46), C47(H47)
5.c Idealised Me refined as rotating group:
 C24(H24A,H24B,H24C), C32(H32A,H32B,H32C), C40(H40A,H40B,H40C), C48(H48A,H48B,
 H48C)
;
_olex2_submission_special_instructions 'No special instructions were received'

loop_
_space_group_symop_operation_xyz
'x, y, z'
'-x, y+1/2, -z'

loop_
_atom_site_label
_atom_site_type_symbol
_atom_site_fract_x
_atom_site_fract_y
_atom_site_fract_z
_atom_site_U_iso_or_equiv
_atom_site_adp_type
_atom_site_occupancy
_atom_site_site_symmetry_order
_atom_site_calc_flag
_atom_site_refinement_flags_posn
_atom_site_refinement_flags_adp
_atom_site_refinement_flags_occupancy
_atom_site_disorder_assembly
_atom_site_disorder_group
Gd1 Gd 0.24130(2) 0.60008(4) 0.23727(2) 0.01519(8) Uani 1 1 d . . . . .
O1 O 0.2784(3) 0.5110(4) 0.3672(3) 0.0223(12) Uani 1 1 d . . . . .
O2 O 0.0951(3) 0.5638(4) 0.2780(3) 0.0243(12) Uani 1 1 d . . . . .
O3 O 0.1883(3) 0.5611(4) 0.0987(3) 0.0206(11) Uani 1 1 d . . . . .
O4 O 0.3686(3) 0.5026(4) 0.1930(3) 0.0195(11) Uani 1 1 d . . . . .
N1 N 0.2136(4) 0.7376(6) 0.3701(4) 0.0233(14) Uani 1 1 d . . . . .
N2 N 0.1333(4) 0.7761(5) 0.1998(4) 0.0215(14) Uani 1 1 d . . . . .
N3 N 0.3069(4) 0.7418(5) 0.1199(4) 0.0196(14) Uani 1 1 d . . . . .
N4 N 0.3869(4) 0.7056(5) 0.2900(4) 0.0199(14) Uani 1 1 d . . . . .
N5 N 0.2794(4) 0.4975(6) 0.5088(4) 0.0349(18) Uani 1 1 d . . . . .
H5 H 0.262334 0.527259 0.557533 0.042 Uiso 1 1 calc R . . . .
N6 N -0.0492(3) 0.6050(7) 0.2785(4) 0.0263(14) Uani 1 1 d . . . . .
H6 H -0.091337 0.651006 0.259271 0.032 Uiso 1 1 calc R . . . .
N7 N 0.1912(4) 0.5770(6) -0.0427(4) 0.0256(16) Uani 1 1 d . . . . .
H7 H 0.215973 0.608678 -0.087587 0.031 Uiso 1 1 calc R . . . .
N8 N 0.5141(4) 0.4745(5) 0.1901(4) 0.0208(14) Uani 1 1 d . . . . .
H8 H 0.565885 0.494833 0.209739 0.025 Uiso 1 1 calc R . . . .
C1 C 0.1346(5) 0.8133(7) 0.3570(5) 0.0242(17) Uani 1 1 d . . . . .
H1A H 0.134341 0.877618 0.399775 0.029 Uiso 1 1 calc R . . . .
H1B H 0.081440 0.764663 0.365370 0.029 Uiso 1 1 calc R . . . .
C2 C 0.1326(5) 0.8672(6) 0.2689(5) 0.0241(18) Uani 1 1 d . . . . .
H2A H 0.079384 0.916508 0.262880 0.029 Uiso 1 1 calc R . . . .
H2B H 0.183910 0.919838 0.262240 0.029 Uiso 1 1 calc R . . . .
C3 C 0.1582(4) 0.8354(7) 0.1191(5) 0.0231(16) Uani 1 1 d . . . . .
H3A H 0.128368 0.913246 0.115170 0.028 Uiso 1 1 calc R . . . .
H3B H 0.138432 0.786309 0.070602 0.028 Uiso 1 1 calc R . . . .
C4 C 0.2567(5) 0.8539(6) 0.1137(5) 0.0213(16) Uani 1 1 d . . . . .
H4A H 0.270521 0.893117 0.059268 0.026 Uiso 1 1 calc R . . . .
H4B H 0.275432 0.907596 0.160066 0.026 Uiso 1 1 calc R . . . .
C5 C 0.3999(4) 0.7703(7) 0.1398(5) 0.0210(16) Uani 1 1 d . . . . .
H5A H 0.419097 0.837372 0.103899 0.025 Uiso 1 1 calc R . . . .
H5B H 0.436905 0.700847 0.126122 0.025 Uiso 1 1 calc R . . . .
C6 C 0.4128(5) 0.8027(6) 0.2322(5) 0.0203(16) Uani 1 1 d . . . . .
H6A H 0.475102 0.822333 0.242184 0.024 Uiso 1 1 calc R . . . .
H6B H 0.377774 0.874205 0.245146 0.024 Uiso 1 1 calc R . . . .
C7 C 0.3766(5) 0.7540(7) 0.3777(5) 0.0218(17) Uani 1 1 d . . . . .
H7A H 0.424577 0.810436 0.390109 0.026 Uiso 1 1 calc R . . . .
H7B H 0.380238 0.688330 0.419287 0.026 Uiso 1 1 calc R . . . .
C8 C 0.2888(5) 0.8171(7) 0.3866(5) 0.0257(17) Uani 1 1 d . . . . .
H8A H 0.284097 0.849683 0.444716 0.031 Uiso 1 1 calc R . . . .
H8B H 0.286550 0.884519 0.346404 0.031 Uiso 1 1 calc R . . . .
C9 C 0.2557(5) 0.5502(7) 0.4378(5) 0.0228(17) Uani 1 1 d . . . . .
C10 C 0.1976(5) 0.6580(7) 0.4430(5) 0.0257(18) Uani 1 1 d . . . . .
H10A H 0.135607 0.632961 0.442954 0.031 Uiso 1 1 calc R . . . .
H10B H 0.209520 0.701040 0.496507 0.031 Uiso 1 1 calc R . . . .
C11 C 0.0314(4) 0.6255(6) 0.2537(4) 0.0214(17) Uani 1 1 d . . . . .
C12 C 0.0450(5) 0.7223(6) 0.1891(5) 0.0240(18) Uani 1 1 d . . . . .
H12A H 0.039223 0.688973 0.131299 0.029 Uiso 1 1 calc R . . . .
H12B H -0.000285 0.784279 0.196105 0.029 Uiso 1 1 calc R . . . .
C13 C 0.2225(4) 0.6022(7) 0.0340(4) 0.0205(14) Uani 1 1 d . . . . .
C14 C 0.3030(5) 0.6771(7) 0.0398(5) 0.0228(17) Uani 1 1 d . . . . .
H14A H 0.355268 0.625878 0.034679 0.027 Uiso 1 1 calc R . . . .
H14B H 0.303501 0.734339 -0.007868 0.027 Uiso 1 1 calc R . . . .
C15 C 0.4439(5) 0.5271(6) 0.2207(5) 0.0183(16) Uani 1 1 d . . . . .
C16 C 0.4559(4) 0.6127(7) 0.2919(4) 0.0189(15) Uani 1 1 d . . . . .
H16A H 0.453423 0.569598 0.346531 0.023 Uiso 1 1 calc R . . . .
H16B H 0.514072 0.650495 0.287512 0.023 Uiso 1 1 calc R . . . .
C17 C 0.3342(5) 0.3893(8) 0.5084(5) 0.035(2) Uani 1 1 d . . . . .
H17A H 0.310157 0.332223 0.466665 0.042 Uiso 1 1 calc R . . . .
H17B H 0.332030 0.351513 0.565080 0.042 Uiso 1 1 calc R . . . .
C18 C 0.4278(5) 0.4160(7) 0.4867(5) 0.0238(17) Uani 1 1 d . . . . .
C19 C 0.4704(5) 0.3530(7) 0.4240(5) 0.0264(18) Uani 1 1 d . . . . .
H19 H 0.440189 0.291049 0.395420 0.032 Uiso 1 1 calc R . . . .
C20 C 0.5558(5) 0.3780(7) 0.4019(5) 0.0263(18) Uani 1 1 d . . . . .
H20 H 0.583536 0.332670 0.358915 0.032 Uiso 1 1 calc R . . . .
C21 C 0.6017(5) 0.4693(7) 0.4423(5) 0.0281(19) Uani 1 1 d . . . . .
C22 C 0.5591(6) 0.5301(7) 0.5054(5) 0.030(2) Uani 1 1 d . . . . .
H22 H 0.589251 0.591938 0.534188 0.036 Uiso 1 1 calc R . . . .
C23 C 0.4751(5) 0.5049(7) 0.5283(5) 0.0266(19) Uani 1 1 d . . . . .
H23 H 0.448650 0.548273 0.573023 0.032 Uiso 1 1 calc R . . . .
C24 C 0.6937(6) 0.4996(9) 0.4170(6) 0.047(3) Uani 1 1 d . . . . .
H24A H 0.721641 0.429393 0.392402 0.071 Uiso 1 1 calc GR . . . .
H24B H 0.726758 0.525363 0.467058 0.071 Uiso 1 1 calc GR . . . .
H24C H 0.692531 0.563634 0.374971 0.071 Uiso 1 1 calc GR . . . .
C25 C -0.0715(5) 0.5091(7) 0.3367(5) 0.0286(19) Uani 1 1 d . . . . .
H25A H -0.037648 0.437362 0.321626 0.034 Uiso 1 1 calc R . . . .
H25B H -0.134404 0.489937 0.330389 0.034 Uiso 1 1 calc R . . . .
C26 C -0.0527(5) 0.5416(8) 0.4278(5) 0.0293(19) Uani 1 1 d . . . . .
C27 C 0.0070(6) 0.4775(9) 0.4756(6) 0.041(2) Uani 1 1 d . . . . .
H27 H 0.036816 0.411809 0.451492 0.049 Uiso 1 1 calc R . . . .
C28 C 0.0229(6) 0.5106(10) 0.5595(7) 0.048(3) Uani 1 1 d . . . . .
H28 H 0.065453 0.467554 0.591037 0.057 Uiso 1 1 calc R . . . .
C29 C -0.0185(7) 0.5994(11) 0.5974(6) 0.057(3) Uani 1 1 d . . . . .
C30 C -0.0819(8) 0.6611(9) 0.5501(6) 0.057(3) Uani 1 1 d . . . . .
H30 H -0.114124 0.723062 0.576280 0.068 Uiso 1 1 calc R . . . .
C31 C -0.0983(6) 0.6331(8) 0.4657(6) 0.044(2) Uani 1 1 d . . . . .
H31 H -0.140639 0.676549 0.434150 0.053 Uiso 1 1 calc R . . . .
C32 C -0.0002(9) 0.6333(11) 0.6894(6) 0.087(5) Uani 1 1 d . . . . .
H32A H 0.033310 0.570010 0.717013 0.130 Uiso 1 1 calc GR . . . .
H32B H -0.055691 0.644570 0.719128 0.130 Uiso 1 1 calc GR . . . .
H32C H 0.033437 0.707293 0.691051 0.130 Uiso 1 1 calc GR . . . .
C33 C 0.1163(5) 0.4974(7) -0.0541(5) 0.0295(19) Uani 1 1 d . . . . .
H33A H 0.122492 0.429507 -0.014632 0.035 Uiso 1 1 calc R . . . .
H33B H 0.116916 0.465547 -0.112587 0.035 Uiso 1 1 calc R . . . .
C34 C 0.0287(5) 0.5576(7) -0.0385(5) 0.0254(18) Uani 1 1 d . . . . .
C35 C -0.0266(5) 0.5157(7) 0.0225(5) 0.0269(18) Uani 1 1 d . . . . .
H35 H -0.008684 0.452125 0.058135 0.032 Uiso 1 1 calc R . . . .
C36 C -0.1090(5) 0.5658(7) 0.0326(5) 0.031(2) Uani 1 1 d . . . . .
H36 H -0.146789 0.535680 0.075029 0.037 Uiso 1 1 calc R . . . .
C37 C -0.1370(5) 0.6590(8) -0.0182(5) 0.031(2) Uani 1 1 d . . . . .
C38 C -0.0794(5) 0.7011(8) -0.0781(6) 0.034(2) Uani 1 1 d . . . . .
H38 H -0.096772 0.765477 -0.113275 0.041 Uiso 1 1 calc R . . . .
C39 C 0.0028(5) 0.6523(8) -0.0886(5) 0.031(2) Uani 1 1 d . . . . .
H39 H 0.041314 0.683601 -0.130010 0.037 Uiso 1 1 calc R . . . .
C40 C -0.2282(5) 0.7099(9) -0.0105(6) 0.041(2) Uani 1 1 d . . . . .
H40A H -0.264810 0.655300 0.022040 0.061 Uiso 1 1 calc GR . . . .
H40B H -0.253396 0.720842 -0.067235 0.061 Uiso 1 1 calc GR . . . .
H40C H -0.225291 0.786689 0.018585 0.061 Uiso 1 1 calc GR . . . .
C41 C 0.5081(5) 0.3840(7) 0.1248(5) 0.0251(17) Uani 1 1 d . . . . .
H41A H 0.462024 0.326514 0.140605 0.030 Uiso 1 1 calc R . . . .
H41B H 0.564239 0.340428 0.122478 0.030 Uiso 1 1 calc R . . . .
C42 C 0.4877(5) 0.4325(7) 0.0380(5) 0.0239(18) Uani 1 1 d . . . . .
C43 C 0.4194(5) 0.3889(7) -0.0097(5) 0.0284(19) Uani 1 1 d . . . . .
H43 H 0.383672 0.327860 0.013059 0.034 Uiso 1 1 calc R . . . .
C44 C 0.4018(5) 0.4315(7) -0.0892(5) 0.030(2) Uani 1 1 d . . . . .
H44 H 0.354212 0.399267 -0.120484 0.036 Uiso 1 1 calc R . . . .
C45 C 0.4524(5) 0.5213(7) -0.1254(5) 0.0297(19) Uani 1 1 d . . . . .
C46 C 0.5212(5) 0.5669(7) -0.0764(5) 0.0286(19) Uani 1 1 d . . . . .
H46 H 0.556478 0.628570 -0.098979 0.034 Uiso 1 1 calc R . . . .
C47 C 0.5390(5) 0.5247(6) 0.0034(5) 0.0223(17) Uani 1 1 d . . . . .
H47 H 0.585863 0.557433 0.035518 0.027 Uiso 1 1 calc R . . . .
C48 C 0.4329(5) 0.5680(8) -0.2117(5) 0.038(2) Uani 1 1 d . . . . .
H48A H 0.395747 0.511441 -0.242305 0.057 Uiso 1 1 calc GR . . . .
H48B H 0.487676 0.579228 -0.242580 0.057 Uiso 1 1 calc GR . . . .
H48C H 0.402439 0.644248 -0.206927 0.057 Uiso 1 1 calc GR . . . .
I1 I 0.3061(2) 0.13396(11) 0.27856(15) 0.0289(4) Uani 0.818(11) 1 d . . P A 1
I2 I -0.20372(4) 0.83641(6) 0.26492(4) 0.03207(18) Uani 0.9460(13) 1 d . . P B 1
I3 I 0.22780(18) 0.82346(15) -0.18241(6) 0.0374(4) Uani 0.942(10) 1 d . . P C 1
I1' I 0.3313(7) 0.1419(6) 0.2635(5) 0.0289(4) Uani 0.182(11) 1 d . . P A 2
I2' I -0.2484(7) 0.7745(10) 0.2515(7) 0.03207(18) Uani 0.0540(13) 1 d . . P B 2
I3' I 0.256(2) 0.850(2) -0.1877(11) 0.0374(4) Uani 0.058(10) 1 d . . P C 2
O1W O 0.2334(6) 0.6200(7) 0.6552(4) 0.073(2) Uani 1 1 d D . . . .
H1WA H 0.217(9) 0.558(6) 0.683(7) 0.109 Uiso 1 1 d DR . . . .
H1WB H 0.240(9) 0.672(8) 0.694(6) 0.109 Uiso 1 1 d DR . . . .
O2W O -0.3276(4) 0.5973(7) 0.1922(5) 0.0581(18) Uani 1 1 d D . . . .
H2WA H -0.305(7) 0.664(5) 0.208(7) 0.087 Uiso 1 1 d DR . . . .
H2WB H -0.299(7) 0.548(7) 0.224(6) 0.087 Uiso 1 1 d DR . . . .
O3W O 0.2056(3) 0.3898(4) 0.2271(4) 0.0257(12) Uani 1 1 d D . . . .
H3WA H 0.161(3) 0.361(6) 0.258(5) 0.038 Uiso 1 1 d DR . . . .
H3WB H 0.244(3) 0.338(5) 0.237(5) 0.038 Uiso 1 1 d DR . . . .

loop_
_atom_site_aniso_label
_atom_site_aniso_U_11
_atom_site_aniso_U_22
_atom_site_aniso_U_33
_atom_site_aniso_U_23
_atom_site_aniso_U_13
_atom_site_aniso_U_12
Gd1 0.01496(15) 0.01339(16) 0.01721(16) 0.00012(16) -0.00090(11) 0.00107(16)
O1 0.024(3) 0.023(3) 0.020(3) 0.002(2) 0.001(2) 0.003(2)
O2 0.021(3) 0.023(3) 0.030(3) 0.005(2) 0.002(2) 0.003(2)
O3 0.019(3) 0.020(3) 0.023(3) 0.001(2) -0.002(2) -0.001(2)
O4 0.018(3) 0.018(3) 0.022(3) -0.002(2) -0.004(2) 0.001(2)
N1 0.020(3) 0.030(4) 0.019(4) -0.001(3) -0.003(3) 0.002(3)
N2 0.016(3) 0.027(3) 0.022(4) -0.001(3) -0.002(3) 0.001(3)
N3 0.016(3) 0.020(3) 0.022(4) 0.001(3) -0.004(3) -0.001(2)
N4 0.021(3) 0.019(3) 0.020(3) -0.001(3) -0.001(3) 0.006(3)
N5 0.031(4) 0.050(5) 0.024(4) 0.005(4) 0.006(3) 0.005(4)
N6 0.012(2) 0.037(4) 0.030(3) 0.003(4) -0.003(2) 0.000(3)
N7 0.022(3) 0.036(4) 0.019(3) -0.006(3) -0.002(3) 0.000(3)
N8 0.011(3) 0.024(3) 0.027(4) -0.001(3) -0.001(3) 0.004(2)
C1 0.021(4) 0.027(4) 0.025(4) -0.007(4) 0.002(3) 0.011(3)
C2 0.020(4) 0.017(4) 0.036(5) -0.007(3) 0.002(3) 0.009(3)
C3 0.025(4) 0.020(4) 0.024(4) 0.000(4) -0.005(3) 0.004(3)
C4 0.027(4) 0.012(4) 0.025(4) 0.003(3) -0.001(3) 0.002(3)
C5 0.017(4) 0.022(4) 0.025(4) 0.000(3) 0.000(3) -0.005(3)
C6 0.018(3) 0.013(4) 0.030(4) 0.005(3) -0.006(3) -0.002(3)
C7 0.025(4) 0.025(4) 0.015(4) -0.007(3) -0.006(3) -0.001(3)
C8 0.031(4) 0.025(4) 0.021(4) -0.012(4) -0.005(3) 0.003(3)
C9 0.018(4) 0.031(4) 0.019(4) 0.004(3) -0.004(3) 0.001(3)
C10 0.027(4) 0.033(5) 0.018(4) 0.002(3) 0.002(3) 0.004(3)
C11 0.021(3) 0.020(5) 0.023(4) 0.000(3) -0.002(3) 0.001(3)
C12 0.018(4) 0.021(4) 0.033(5) 0.003(3) -0.002(3) 0.002(3)
C13 0.021(3) 0.020(4) 0.020(4) -0.006(4) 0.001(3) 0.009(4)
C14 0.022(4) 0.027(4) 0.019(4) 0.001(3) 0.000(3) 0.001(3)
C15 0.020(4) 0.013(4) 0.022(4) 0.007(3) -0.002(3) 0.004(3)
C16 0.020(3) 0.017(4) 0.020(3) -0.003(3) -0.004(3) 0.002(3)
C17 0.023(4) 0.051(6) 0.032(5) 0.021(4) 0.005(4) 0.010(4)
C18 0.029(4) 0.023(4) 0.019(4) 0.006(3) -0.001(3) 0.006(3)
C19 0.028(4) 0.028(5) 0.023(4) 0.004(4) -0.004(3) 0.000(3)
C20 0.029(4) 0.024(4) 0.025(5) 0.001(3) -0.001(3) 0.006(3)
C21 0.029(4) 0.027(4) 0.028(5) 0.006(4) -0.006(4) 0.002(4)
C22 0.042(5) 0.019(4) 0.030(5) 0.003(4) -0.013(4) -0.003(4)
C23 0.033(5) 0.027(5) 0.020(4) -0.002(3) -0.009(4) 0.008(4)
C24 0.035(5) 0.059(7) 0.047(6) 0.019(5) 0.002(5) -0.002(5)
C25 0.020(4) 0.032(5) 0.034(5) -0.005(4) 0.003(4) -0.007(3)
C26 0.020(4) 0.040(5) 0.028(5) 0.003(4) 0.000(4) -0.011(4)
C27 0.023(4) 0.052(6) 0.047(6) 0.018(5) 0.004(4) -0.002(4)
C28 0.036(6) 0.065(8) 0.041(6) 0.026(6) -0.008(5) -0.016(5)
C29 0.081(7) 0.051(6) 0.038(5) 0.016(6) -0.015(5) -0.045(7)
C30 0.087(9) 0.044(6) 0.038(6) 0.001(5) -0.006(6) -0.015(6)
C31 0.055(6) 0.040(6) 0.037(5) -0.001(4) -0.014(5) -0.009(5)
C32 0.140(12) 0.077(9) 0.044(7) 0.013(6) -0.022(7) -0.075(9)
C33 0.031(4) 0.032(5) 0.026(5) -0.011(4) -0.013(4) 0.010(4)
C34 0.019(4) 0.029(4) 0.028(5) -0.009(4) -0.008(3) -0.001(3)
C35 0.033(5) 0.027(4) 0.021(4) -0.002(4) -0.009(4) -0.003(4)
C36 0.031(4) 0.027(5) 0.033(5) -0.007(4) 0.006(4) -0.010(3)
C37 0.024(4) 0.037(5) 0.032(5) -0.010(4) 0.000(4) -0.005(4)
C38 0.032(5) 0.038(5) 0.032(5) 0.010(4) -0.006(4) 0.003(4)
C39 0.021(4) 0.046(5) 0.026(5) 0.002(4) 0.002(4) 0.002(4)
C40 0.028(5) 0.051(6) 0.044(6) -0.010(5) 0.004(4) 0.003(4)
C41 0.022(4) 0.025(4) 0.028(5) -0.007(3) 0.005(3) 0.004(3)
C42 0.018(4) 0.024(4) 0.030(5) -0.010(4) -0.003(3) 0.013(3)
C43 0.020(4) 0.033(5) 0.032(5) -0.007(4) 0.004(3) 0.001(3)
C44 0.023(4) 0.038(5) 0.029(5) -0.014(4) -0.010(4) 0.008(4)
C45 0.032(5) 0.029(5) 0.028(5) -0.003(4) 0.000(4) 0.016(4)
C46 0.038(5) 0.017(4) 0.031(5) -0.006(3) -0.002(4) 0.005(3)
C47 0.017(4) 0.021(4) 0.029(5) -0.007(3) -0.007(3) 0.001(3)
C48 0.040(5) 0.040(6) 0.033(5) -0.001(4) -0.010(4) 0.016(4)
I1 0.0341(10) 0.0151(3) 0.0373(6) -0.0004(3) -0.0086(6) 0.0010(4)
I2 0.0335(3) 0.0329(4) 0.0298(3) 0.0007(3) -0.0016(3) 0.0090(3)
I3 0.0450(8) 0.0314(5) 0.0359(4) 0.0064(3) -0.0016(4) 0.0071(6)
I1' 0.0341(10) 0.0151(3) 0.0373(6) -0.0004(3) -0.0086(6) 0.0010(4)
I2' 0.0335(3) 0.0329(4) 0.0298(3) 0.0007(3) -0.0016(3) 0.0090(3)
I3' 0.0450(8) 0.0314(5) 0.0359(4) 0.0064(3) -0.0016(4) 0.0071(6)
O1W 0.126(7) 0.062(6) 0.030(4) -0.008(4) 0.004(4) -0.016(6)
O2W 0.037(3) 0.057(4) 0.080(5) 0.006(5) -0.008(3) -0.014(4)
O3W 0.028(3) 0.012(3) 0.037(4) 0.000(2) 0.001(3) 0.001(2)

loop_
_atom_type_symbol
_atom_type_description
_atom_type_scat_dispersion_real
_atom_type_scat_dispersion_imag
_atom_type_scat_source
C C 0.0033 0.0016 'International Tables Vol C Tables 4.2.6.8 and 6.1.1.4'
H H 0.0000 0.0000 'International Tables Vol C Tables 4.2.6.8 and 6.1.1.4'
Gd Gd -0.1653 3.9035 'International Tables Vol C Tables 4.2.6.8 and 6.1.1.4'
I I -0.4742 1.8119 'International Tables Vol C Tables 4.2.6.8 and 6.1.1.4'
N N 0.0061 0.0033 'International Tables Vol C Tables 4.2.6.8 and 6.1.1.4'
O O 0.0106 0.0060 'International Tables Vol C Tables 4.2.6.8 and 6.1.1.4'

loop_
_geom_angle_atom_site_label_1
_geom_angle_atom_site_label_2
_geom_angle_atom_site_label_3
_geom_angle
_geom_angle_site_symmetry_1
_geom_angle_site_symmetry_3
_geom_angle_publ_flag
O1 Gd1 O2 85.02(17) . . ?
O1 Gd1 O3 143.68(17) . . ?
O1 Gd1 N1 66.30(18) . . ?
O1 Gd1 N2 131.50(18) . . ?
O1 Gd1 N3 141.02(18) . . ?
O1 Gd1 N4 73.75(18) . . ?
O1 Gd1 O3W 72.23(18) . . ?
O2 Gd1 O3 84.22(17) . . ?
O2 Gd1 N1 74.35(18) . . ?
O2 Gd1 N2 66.46(17) . . ?
O2 Gd1 N3 131.08(17) . . ?
O2 Gd1 N4 141.74(18) . . ?
O2 Gd1 O3W 68.79(17) . . ?
O3 Gd1 N1 141.73(18) . . ?
O3 Gd1 N2 73.93(18) . . ?
O3 Gd1 N3 66.17(17) . . ?
O3 Gd1 N4 130.89(17) . . ?
O3 Gd1 O3W 71.52(17) . . ?
O4 Gd1 O1 82.12(17) . . ?
O4 Gd1 O2 141.96(17) . . ?
O4 Gd1 O3 85.33(16) . . ?
O4 Gd1 N1 130.38(18) . . ?
O4 Gd1 N2 143.39(18) . . ?
O4 Gd1 N3 75.84(18) . . ?
O4 Gd1 N4 66.82(17) . . ?
O4 Gd1 O3W 73.21(17) . . ?
N1 Gd1 N2 68.56(19) . . ?
N1 Gd1 N3 105.28(19) . . ?
N1 Gd1 N4 68.08(18) . . ?
N2 Gd1 N3 68.29(18) . . ?
N2 Gd1 N4 104.80(18) . . ?
N3 Gd1 N4 68.14(18) . . ?
O3W Gd1 N1 125.88(19) . . ?
O3W Gd1 N2 125.11(19) . . ?
O3W Gd1 N3 128.78(18) . . ?
O3W Gd1 N4 130.06(18) . . ?
C9 O1 Gd1 124.1(5) . . ?
C11 O2 Gd1 123.7(4) . . ?
C13 O3 Gd1 123.1(4) . . ?
C15 O4 Gd1 123.5(5) . . ?
C1 N1 Gd1 111.0(4) . . ?
C8 N1 Gd1 111.5(4) . . ?
C8 N1 C1 107.9(6) . . ?
C10 N1 Gd1 106.7(4) . . ?
C10 N1 C1 108.5(6) . . ?
C10 N1 C8 111.2(6) . . ?
C2 N2 Gd1 111.0(4) . . ?
C3 N2 Gd1 111.4(4) . . ?
C3 N2 C2 108.5(6) . . ?
C3 N2 C12 108.7(6) . . ?
C12 N2 Gd1 106.5(4) . . ?
C12 N2 C2 110.5(6) . . ?
C4 N3 Gd1 111.2(4) . . ?
C4 N3 C5 108.9(5) . . ?
C5 N3 Gd1 110.4(4) . . ?
C14 N3 Gd1 106.9(4) . . ?
C14 N3 C4 110.5(6) . . ?
C14 N3 C5 109.0(6) . . ?
C6 N4 Gd1 111.4(4) . . ?
C6 N4 C7 109.3(6) . . ?
C6 N4 C16 110.0(5) . . ?
C7 N4 Gd1 111.1(4) . . ?
C16 N4 Gd1 106.5(4) . . ?
C16 N4 C7 108.5(5) . . ?
C9 N5 H5 119.2 . . ?
C9 N5 C17 121.5(7) . . ?
C17 N5 H5 119.2 . . ?
C11 N6 H6 118.7 . . ?
C11 N6 C25 122.7(7) . . ?
C25 N6 H6 118.7 . . ?
C13 N7 H7 119.4 . . ?
C13 N7 C33 121.3(7) . . ?
C33 N7 H7 119.4 . . ?
C15 N8 H8 119.1 . . ?
C15 N8 C41 121.8(6) . . ?
C41 N8 H8 119.1 . . ?
N1 C1 H1A 109.3 . . ?
N1 C1 H1B 109.3 . . ?
N1 C1 C2 111.5(6) . . ?
H1A C1 H1B 108.0 . . ?
C2 C1 H1A 109.3 . . ?
C2 C1 H1B 109.3 . . ?
N2 C2 C1 113.1(6) . . ?
N2 C2 H2A 109.0 . . ?
N2 C2 H2B 109.0 . . ?
C1 C2 H2A 109.0 . . ?
C1 C2 H2B 109.0 . . ?
H2A C2 H2B 107.8 . . ?
N2 C3 H3A 109.3 . . ?
N2 C3 H3B 109.3 . . ?
N2 C3 C4 111.4(6) . . ?
H3A C3 H3B 108.0 . . ?
C4 C3 H3A 109.3 . . ?
C4 C3 H3B 109.3 . . ?
N3 C4 C3 113.1(6) . . ?
N3 C4 H4A 109.0 . . ?
N3 C4 H4B 109.0 . . ?
C3 C4 H4A 109.0 . . ?
C3 C4 H4B 109.0 . . ?
H4A C4 H4B 107.8 . . ?
N3 C5 H5A 109.2 . . ?
N3 C5 H5B 109.2 . . ?
N3 C5 C6 111.9(6) . . ?
H5A C5 H5B 107.9 . . ?
C6 C5 H5A 109.2 . . ?
C6 C5 H5B 109.2 . . ?
N4 C6 C5 112.4(6) . . ?
N4 C6 H6A 109.1 . . ?
N4 C6 H6B 109.1 . . ?
C5 C6 H6A 109.1 . . ?
C5 C6 H6B 109.1 . . ?
H6A C6 H6B 107.9 . . ?
N4 C7 H7A 109.5 . . ?
N4 C7 H7B 109.5 . . ?
N4 C7 C8 110.6(6) . . ?
H7A C7 H7B 108.1 . . ?
C8 C7 H7A 109.5 . . ?
C8 C7 H7B 109.5 . . ?
N1 C8 C7 112.6(6) . . ?
N1 C8 H8A 109.1 . . ?
N1 C8 H8B 109.1 . . ?
C7 C8 H8A 109.1 . . ?
C7 C8 H8B 109.1 . . ?
H8A C8 H8B 107.8 . . ?
O1 C9 N5 121.5(7) . . ?
O1 C9 C10 119.9(7) . . ?
N5 C9 C10 118.6(7) . . ?
N1 C10 C9 110.4(6) . . ?
N1 C10 H10A 109.6 . . ?
N1 C10 H10B 109.6 . . ?
C9 C10 H10A 109.6 . . ?
C9 C10 H10B 109.6 . . ?
H10A C10 H10B 108.1 . . ?
O2 C11 N6 122.6(7) . . ?
O2 C11 C12 119.8(6) . . ?
N6 C11 C12 117.5(7) . . ?
N2 C12 C11 110.3(6) . . ?
N2 C12 H12A 109.6 . . ?
N2 C12 H12B 109.6 . . ?
C11 C12 H12A 109.6 . . ?
C11 C12 H12B 109.6 . . ?
H12A C12 H12B 108.1 . . ?
O3 C13 N7 121.2(7) . . ?
O3 C13 C14 120.8(6) . . ?
N7 C13 C14 117.9(6) . . ?
N3 C14 C13 111.4(6) . . ?
N3 C14 H14A 109.4 . . ?
N3 C14 H14B 109.4 . . ?
C13 C14 H14A 109.4 . . ?
C13 C14 H14B 109.4 . . ?
H14A C14 H14B 108.0 . . ?
O4 C15 N8 121.2(7) . . ?
O4 C15 C16 120.8(6) . . ?
N8 C15 C16 118.0(6) . . ?
N4 C16 C15 110.9(5) . . ?
N4 C16 H16A 109.5 . . ?
N4 C16 H16B 109.5 . . ?
C15 C16 H16A 109.5 . . ?
C15 C16 H16B 109.5 . . ?
H16A C16 H16B 108.1 . . ?
N5 C17 H17A 109.2 . . ?
N5 C17 H17B 109.2 . . ?
N5 C17 C18 112.1(7) . . ?
H17A C17 H17B 107.9 . . ?
C18 C17 H17A 109.2 . . ?
C18 C17 H17B 109.2 . . ?
C19 C18 C17 120.9(7) . . ?
C19 C18 C23 117.3(7) . . ?
C23 C18 C17 121.8(7) . . ?
C18 C19 H19 119.2 . . ?
C18 C19 C20 121.7(8) . . ?
C20 C19 H19 119.2 . . ?
C19 C20 H20 119.8 . . ?
C19 C20 C21 120.5(7) . . ?
C21 C20 H20 119.8 . . ?
C20 C21 C24 120.9(8) . . ?
C22 C21 C20 117.3(7) . . ?
C22 C21 C24 121.8(8) . . ?
C21 C22 H22 118.7 . . ?
C23 C22 C21 122.6(8) . . ?
C23 C22 H22 118.7 . . ?
C18 C23 H23 119.7 . . ?
C22 C23 C18 120.6(8) . . ?
C22 C23 H23 119.7 . . ?
C21 C24 H24A 109.5 . . ?
C21 C24 H24B 109.5 . . ?
C21 C24 H24C 109.5 . . ?
H24A C24 H24B 109.5 . . ?
H24A C24 H24C 109.5 . . ?
H24B C24 H24C 109.5 . . ?
N6 C25 H25A 109.2 . . ?
N6 C25 H25B 109.2 . . ?
N6 C25 C26 112.0(6) . . ?
H25A C25 H25B 107.9 . . ?
C26 C25 H25A 109.2 . . ?
C26 C25 H25B 109.2 . . ?
C27 C26 C25 120.9(8) . . ?
C31 C26 C25 119.8(8) . . ?
C31 C26 C27 119.2(9) . . ?
C26 C27 H27 120.4 . . ?
C26 C27 C28 119.2(10) . . ?
C28 C27 H27 120.4 . . ?
C27 C28 H28 118.4 . . ?
C29 C28 C27 123.2(10) . . ?
C29 C28 H28 118.4 . . ?
C28 C29 C30 117.6(10) . . ?
C28 C29 C32 122.2(12) . . ?
C30 C29 C32 120.2(12) . . ?
C29 C30 H30 119.4 . . ?
C31 C30 C29 121.1(11) . . ?
C31 C30 H30 119.4 . . ?
C26 C31 C30 119.6(10) . . ?
C26 C31 H31 120.2 . . ?
C30 C31 H31 120.2 . . ?
C29 C32 H32A 109.5 . . ?
C29 C32 H32B 109.5 . . ?
C29 C32 H32C 109.5 . . ?
H32A C32 H32B 109.5 . . ?
H32A C32 H32C 109.5 . . ?
H32B C32 H32C 109.5 . . ?
N7 C33 H33A 108.9 . . ?
N7 C33 H33B 108.9 . . ?
N7 C33 C34 113.3(6) . . ?
H33A C33 H33B 107.7 . . ?
C34 C33 H33A 108.9 . . ?
C34 C33 H33B 108.9 . . ?
C35 C34 C33 120.5(8) . . ?
C35 C34 C39 119.4(7) . . ?
C39 C34 C33 120.0(7) . . ?
C34 C35 H35 119.9 . . ?
C34 C35 C36 120.2(8) . . ?
C36 C35 H35 119.9 . . ?
C35 C36 H36 119.4 . . ?
C37 C36 C35 121.3(8) . . ?
C37 C36 H36 119.4 . . ?
C36 C37 C40 121.6(8) . . ?
C38 C37 C36 117.3(8) . . ?
C38 C37 C40 121.1(8) . . ?
C37 C38 H38 119.0 . . ?
C37 C38 C39 122.0(8) . . ?
C39 C38 H38 119.0 . . ?
C34 C39 H39 120.1 . . ?
C38 C39 C34 119.7(8) . . ?
C38 C39 H39 120.1 . . ?
C37 C40 H40A 109.5 . . ?
C37 C40 H40B 109.5 . . ?
C37 C40 H40C 109.5 . . ?
H40A C40 H40B 109.5 . . ?
H40A C40 H40C 109.5 . . ?
H40B C40 H40C 109.5 . . ?
N8 C41 H41A 108.8 . . ?
N8 C41 H41B 108.8 . . ?
N8 C41 C42 113.7(6) . . ?
H41A C41 H41B 107.7 . . ?
C42 C41 H41A 108.8 . . ?
C42 C41 H41B 108.8 . . ?
C43 C42 C41 121.4(8) . . ?
C43 C42 C47 118.3(8) . . ?
C47 C42 C41 120.3(7) . . ?
C42 C43 H43 119.3 . . ?
C44 C43 C42 121.4(8) . . ?
C44 C43 H43 119.3 . . ?
C43 C44 H44 119.3 . . ?
C43 C44 C45 121.5(8) . . ?
C45 C44 H44 119.3 . . ?
C44 C45 C46 117.2(8) . . ?
C44 C45 C48 121.4(8) . . ?
C46 C45 C48 121.4(8) . . ?
C45 C46 H46 119.2 . . ?
C47 C46 C45 121.6(8) . . ?
C47 C46 H46 119.2 . . ?
C42 C47 H47 119.9 . . ?
C46 C47 C42 120.1(7) . . ?
C46 C47 H47 119.9 . . ?
C45 C48 H48A 109.5 . . ?
C45 C48 H48B 109.5 . . ?
C45 C48 H48C 109.5 . . ?
H48A C48 H48B 109.5 . . ?
H48A C48 H48C 109.5 . . ?
H48B C48 H48C 109.5 . . ?
H1WA O1W H1WB 103(4) . . ?
H2WA O2W H2WB 101(4) . . ?
Gd1 O3W H3WA 119(5) . . ?
Gd1 O3W H3WB 121(5) . . ?
H3WA O3W H3WB 100(4) . . ?

loop_
_geom_bond_atom_site_label_1
_geom_bond_atom_site_label_2
_geom_bond_distance
_geom_bond_site_symmetry_2
_geom_bond_publ_flag
Gd1 O1 2.349(5) . ?
Gd1 O2 2.367(5) . ?
Gd1 O3 2.368(5) . ?
Gd1 O4 2.345(5) . ?
Gd1 N1 2.642(6) . ?
Gd1 N2 2.646(6) . ?
Gd1 N3 2.646(6) . ?
Gd1 N4 2.655(6) . ?
Gd1 O3W 2.437(5) . ?
O1 C9 1.249(9) . ?
O2 C11 1.256(8) . ?
O3 C13 1.239(8) . ?
O4 C15 1.260(8) . ?
N1 C1 1.492(9) . ?
N1 C8 1.480(9) . ?
N1 C10 1.480(9) . ?
N2 C2 1.496(9) . ?
N2 C3 1.489(9) . ?
N2 C12 1.490(9) . ?
N3 C4 1.482(9) . ?
N3 C5 1.490(8) . ?
N3 C14 1.460(9) . ?
N4 C6 1.479(9) . ?
N4 C7 1.496(9) . ?
N4 C16 1.486(8) . ?
N5 H5 0.8800 . ?
N5 C9 1.316(10) . ?
N5 C17 1.480(10) . ?
N6 H6 0.8800 . ?
N6 C11 1.315(8) . ?
N6 C25 1.459(10) . ?
N7 H7 0.8800 . ?
N7 C13 1.330(9) . ?
N7 C33 1.465(10) . ?
N8 H8 0.8800 . ?
N8 C15 1.321(9) . ?
N8 C41 1.452(9) . ?
C1 H1A 0.9900 . ?
C1 H1B 0.9900 . ?
C1 C2 1.517(10) . ?
C2 H2A 0.9900 . ?
C2 H2B 0.9900 . ?
C3 H3A 0.9900 . ?
C3 H3B 0.9900 . ?
C3 C4 1.524(9) . ?
C4 H4A 0.9900 . ?
C4 H4B 0.9900 . ?
C5 H5A 0.9900 . ?
C5 H5B 0.9900 . ?
C5 C6 1.513(10) . ?
C6 H6A 0.9900 . ?
C6 H6B 0.9900 . ?
C7 H7A 0.9900 . ?
C7 H7B 0.9900 . ?
C7 C8 1.526(10) . ?
C8 H8A 0.9900 . ?
C8 H8B 0.9900 . ?
C9 C10 1.507(10) . ?
C10 H10A 0.9900 . ?
C10 H10B 0.9900 . ?
C11 C12 1.508(10) . ?
C12 H12A 0.9900 . ?
C12 H12B 0.9900 . ?
C13 C14 1.495(10) . ?
C14 H14A 0.9900 . ?
C14 H14B 0.9900 . ?
C15 C16 1.490(10) . ?
C16 H16A 0.9900 . ?
C16 H16B 0.9900 . ?
C17 H17A 0.9900 . ?
C17 H17B 0.9900 . ?
C17 C18 1.505(11) . ?
C18 C19 1.382(11) . ?
C18 C23 1.398(11) . ?
C19 H19 0.9500 . ?
C19 C20 1.384(10) . ?
C20 H20 0.9500 . ?
C20 C21 1.397(11) . ?
C21 C22 1.375(11) . ?
C21 C24 1.503(11) . ?
C22 H22 0.9500 . ?
C22 C23 1.366(11) . ?
C23 H23 0.9500 . ?
C24 H24A 0.9800 . ?
C24 H24B 0.9800 . ?
C24 H24C 0.9800 . ?
C25 H25A 0.9900 . ?
C25 H25B 0.9900 . ?
C25 C26 1.509(11) . ?
C26 C27 1.384(12) . ?
C26 C31 1.382(12) . ?
C27 H27 0.9500 . ?
C27 C28 1.395(14) . ?
C28 H28 0.9500 . ?
C28 C29 1.328(15) . ?
C29 C30 1.405(15) . ?
C29 C32 1.524(13) . ?
C30 H30 0.9500 . ?
C30 C31 1.391(13) . ?
C31 H31 0.9500 . ?
C32 H32A 0.9800 . ?
C32 H32B 0.9800 . ?
C32 H32C 0.9800 . ?
C33 H33A 0.9900 . ?
C33 H33B 0.9900 . ?
C33 C34 1.524(10) . ?
C34 C35 1.369(11) . ?
C34 C39 1.384(11) . ?
C35 H35 0.9500 . ?
C35 C36 1.391(11) . ?
C36 H36 0.9500 . ?
C36 C37 1.387(11) . ?
C37 C38 1.380(11) . ?
C37 C40 1.513(11) . ?
C38 H38 0.9500 . ?
C38 C39 1.383(11) . ?
C39 H39 0.9500 . ?
C40 H40A 0.9800 . ?
C40 H40B 0.9800 . ?
C40 H40C 0.9800 . ?
C41 H41A 0.9900 . ?
C41 H41B 0.9900 . ?
C41 C42 1.505(11) . ?
C42 C43 1.375(11) . ?
C42 C47 1.413(11) . ?
C43 H43 0.9500 . ?
C43 C44 1.368(11) . ?
C44 H44 0.9500 . ?
C44 C45 1.397(12) . ?
C45 C46 1.401(11) . ?
C45 C48 1.488(11) . ?
C46 H46 0.9500 . ?
C46 C47 1.371(11) . ?
C47 H47 0.9500 . ?
C48 H48A 0.9800 . ?
C48 H48B 0.9800 . ?
C48 H48C 0.9800 . ?
I2' H2WA 1.66(4) . ?
O1W H1WA 0.86(3) . ?
O1W H1WB 0.85(3) . ?
O2W H2WA 0.86(3) . ?
O2W H2WB 0.87(3) . ?
O3W H3WA 0.90(3) . ?
O3W H3WB 0.84(3) . ?
